data_4302898
loop_
_publ_author_name
'Mahendra Yadav'
'Ashish Kumar Singh'
'Biswajit Maiti'
'Daya Shankar Pandey'

_publ_section_title
;
Heteroleptic Arene Ruthenium Complexes Based onmeso-Substituted Dipyrrins:
Synthesis, Structure, Reactivity, and Electrochemical Studies
;
_journal_name_full 'Inorganic Chemistry'
_journal_page_first 7593
_journal_page_last 7603
_journal_paper_doi 10.1021/ic9000957
_journal_volume 48
_journal_year 2009
_chemical_formula_sum 'C44 H39 F3 N3 O5 P Ru S'
_chemical_formula_weight 910.88
_chemical_name_systematic
;
 ?
;
_space_group_IT_number 14
_symmetry_cell_setting monoclinic
_symmetry_space_group_name_Hall '-P 2ybc'
_symmetry_space_group_name_H-M 'P 1 21/c 1'
_atom_sites_solution_hydrogens geom
_atom_sites_solution_primary direct
_atom_sites_solution_secondary difmap
_audit_creation_method SHELXL-97
_cell_angle_alpha 90.00
_cell_angle_beta 101.722(2)
_cell_angle_gamma 90.00
_cell_formula_units_Z 4
_cell_length_a 20.2148(4)
_cell_length_b 12.6772(2)
_cell_length_c 16.3008(3)
_cell_measurement_reflns_used 12550
_cell_measurement_temperature 150(2)
_cell_measurement_theta_max 32.5461
_cell_measurement_theta_min 3.0009
_cell_volume 4090.24(13)
_computing_cell_refinement 'CrysAlis RED, Oxford Diffraction Ltd.,'
_computing_data_collection 'CrysAlis CCD, Oxford Diffraction Ltd.,'
_computing_data_reduction 'CrysAlis RED, Oxford Diffraction Ltd.,'
_computing_molecular_graphics Ortep3
_computing_publication_material Shelx97
_computing_structure_refinement 'SHELXL-97 (Sheldrick, 1997)'
_computing_structure_solution 'SHELXS-97 (Sheldrick, 1997)'
_diffrn_ambient_temperature 120(2)
_diffrn_detector_area_resol_mean 15.9948
_diffrn_measured_fraction_theta_full 0.997
_diffrn_measured_fraction_theta_max 0.997
_diffrn_measurement_device_type 'OXFORD DIFFRACTION XCALIBUR-S'
_diffrn_measurement_method \w/q-scan
_diffrn_radiation_monochromator graphite
_diffrn_radiation_source 'Enhance (Mo) X-ray Source'
_diffrn_radiation_type MoK\a
_diffrn_radiation_wavelength 0.71073
_diffrn_reflns_av_R_equivalents 0.0356
_diffrn_reflns_av_sigmaI/netI 0.0431
_diffrn_reflns_limit_h_max 24
_diffrn_reflns_limit_h_min -24
_diffrn_reflns_limit_k_max 14
_diffrn_reflns_limit_k_min -15
_diffrn_reflns_limit_l_max 19
_diffrn_reflns_limit_l_min -18
_diffrn_reflns_number 25504
_diffrn_reflns_theta_full 24.99
_diffrn_reflns_theta_max 24.99
_diffrn_reflns_theta_min 3.01
_exptl_absorpt_coefficient_mu 0.537
_exptl_absorpt_correction_T_max 0.9143
_exptl_absorpt_correction_T_min 0.8865
_exptl_absorpt_correction_type multi-scan
_exptl_absorpt_process_details
;
CrysAlis RED, Oxford Diffraction Ltd.,
Version 1.171.31.7 (release 18-10-2006 CrysAlis171 .NET)
(compiled Oct 18 2006,16:28:17)
Empirical absorption correction using spherical harmonics,
 implemented in SCALE3 ABSPACK scaling algorithm.
;
_exptl_crystal_colour brown
_exptl_crystal_density_diffrn 1.479
_exptl_crystal_density_method 'not measured'
_exptl_crystal_description block
_exptl_crystal_F_000 1864
_exptl_crystal_size_max 0.23
_exptl_crystal_size_mid 0.19
_exptl_crystal_size_min 0.17
_refine_diff_density_max 0.343
_refine_diff_density_min -0.475
_refine_diff_density_rms 0.054
_refine_ls_extinction_method none
_refine_ls_goodness_of_fit_ref 0.930
_refine_ls_matrix_type full
_refine_ls_number_parameters 526
_refine_ls_number_reflns 7173
_refine_ls_number_restraints 0
_refine_ls_restrained_S_all 0.930
_refine_ls_R_factor_all 0.0449
_refine_ls_R_factor_gt 0.0278
_refine_ls_shift/su_max 0.001
_refine_ls_shift/su_mean 0.000
_refine_ls_structure_factor_coef Fsqd
_refine_ls_weighting_details 'calc w=1/[\s^2^(Fo^2^)+(0.0348P)^2^+0.0000P] where P=(Fo^2^+2Fc^2^)/3'
_refine_ls_weighting_scheme calc
_refine_ls_wR_factor_gt 0.0591
_refine_ls_wR_factor_ref 0.0621
_reflns_number_gt 5476
_reflns_number_total 7173
_reflns_threshold_expression >2sigma(I)
_cod_data_source_file ic9000957_si_001_5.cif
_cod_data_source_block Complex11
_cod_depositor_comments
;
The following automatic conversions were performed:
'_symmetry_cell_setting' value 'Monoclinic' changed to 'monoclinic'
according to '/home/saulius/struct/CIF-dictionaries/cif_core.dic'
dictionary named 'cif_core.dic' version 2.4.1 from 2010-06-29.

Automatic conversion script
Id: cif_fix_enum 1527 2010-12-29 10:47:43Z saulius 
;
_cod_original_sg_symbol_H-M 'P 21/c'
_cod_database_code 4302898

loop_
_symmetry_equiv_pos_as_xyz
'x, y, z'
'-x, y+1/2, -z+1/2'
'-x, -y, -z'
'x, -y-1/2, z-1/2'

loop_
_atom_site_label
_atom_site_type_symbol
_atom_site_fract_x
_atom_site_fract_y
_atom_site_fract_z
_atom_site_U_iso_or_equiv
_atom_site_adp_type
_atom_site_occupancy
_atom_site_symmetry_multiplicity
_atom_site_calc_flag
_atom_site_refinement_flags
_atom_site_disorder_assembly
_atom_site_disorder_group
Ru1 Ru 0.273841(9) 0.097025(14) 0.173171(11) 0.01838(6) Uani 1 1 d . . .
S1 S 0.21166(3) 0.50522(5) 0.99070(4) 0.02749(15) Uani 1 1 d . . .
P1 P 0.16574(3) 0.04275(5) 0.10008(4) 0.02038(14) Uani 1 1 d . . .
F1 F 0.29077(11) 0.54721(16) 1.13484(12) 0.0734(6) Uani 1 1 d . . .
F2 F 0.21384(11) 0.66253(13) 1.09475(12) 0.0686(6) Uani 1 1 d . . .
F3 F 0.18744(11) 0.51337(14) 1.14168(11) 0.0698(6) Uani 1 1 d . . .
O1 O 0.49007(10) -0.47347(14) -0.09193(11) 0.0370(5) Uani 1 1 d . . .
O2 O 0.58042(9) -0.38620(14) -0.03713(12) 0.0421(5) Uani 1 1 d . . .
O3 O 0.14093(9) 0.52274(16) 0.96001(12) 0.0495(5) Uani 1 1 d . . .
O4 O 0.23098(9) 0.39695(13) 1.00621(11) 0.0367(4) Uani 1 1 d . . .
O5 O 0.25519(9) 0.56595(14) 0.94888(11) 0.0381(5) Uani 1 1 d . . .
N1 N 0.30502(9) 0.08162(14) 0.05987(11) 0.0194(4) Uani 1 1 d . . .
N2 N 0.29842(9) -0.06143(15) 0.19350(11) 0.0200(4) Uani 1 1 d . . .
N3 N 0.51900(11) -0.39886(17) -0.05197(13) 0.0304(5) Uani 1 1 d . . .
C1 C 0.29466(11) 0.15237(19) -0.00234(14) 0.0230(5) Uani 1 1 d . . .
H1 H 0.2708 0.2168 -0.0014 0.028 Uiso 1 1 calc R . .
C2 C 0.32375(12) 0.11884(19) -0.06926(15) 0.0260(6) Uani 1 1 d . . .
H2 H 0.3228 0.1554 -0.1204 0.031 Uiso 1 1 calc R . .
C3 C 0.35359(12) 0.02354(18) -0.04658(14) 0.0242(5) Uani 1 1 d . . .
H3 H 0.3774 -0.0186 -0.0791 0.029 Uiso 1 1 calc R . .
C4 C 0.34235(11) -0.00073(18) 0.03446(14) 0.0193(5) Uani 1 1 d . . .
C5 C 0.35919(10) -0.09391(18) 0.07883(14) 0.0197(5) Uani 1 1 d . . .
C6 C 0.33906(11) -0.12392(17) 0.15239(14) 0.0198(5) Uani 1 1 d . . .
C7 C 0.35398(12) -0.21973(18) 0.19766(14) 0.0247(5) Uani 1 1 d . . .
H7 H 0.3805 -0.2764 0.1838 0.030 Uiso 1 1 calc R . .
C8 C 0.32324(12) -0.21512(19) 0.26463(15) 0.0277(6) Uani 1 1 d . . .
H8 H 0.3241 -0.2679 0.3062 0.033 Uiso 1 1 calc R . .
C9 C 0.29010(12) -0.11751(19) 0.26047(14) 0.0258(6) Uani 1 1 d . . .
H9 H 0.2649 -0.0940 0.3002 0.031 Uiso 1 1 calc R . .
C10 C 0.40081(11) -0.17223(18) 0.04229(14) 0.0206(5) Uani 1 1 d . . .
C11 C 0.46736(12) -0.1498(2) 0.03820(14) 0.0249(5) Uani 1 1 d . . .
H11 H 0.4861 -0.0830 0.0564 0.030 Uiso 1 1 calc R . .
C12 C 0.50659(12) -0.22419(19) 0.00780(14) 0.0252(6) Uani 1 1 d . . .
H12 H 0.5525 -0.2101 0.0065 0.030 Uiso 1 1 calc R . .
C13 C 0.47733(12) -0.31886(18) -0.02037(14) 0.0247(6) Uani 1 1 d . . .
C14 C 0.41098(12) -0.34240(19) -0.01980(15) 0.0265(6) Uani 1 1 d . . .
H14 H 0.3918 -0.4077 -0.0412 0.032 Uiso 1 1 calc R . .
C15 C 0.37289(12) -0.26861(18) 0.01266(14) 0.0244(5) Uani 1 1 d . . .
H15 H 0.3273 -0.2839 0.0147 0.029 Uiso 1 1 calc R . .
C16 C 0.16903(12) 0.2093(2) 0.29912(16) 0.0337(6) Uani 1 1 d . . .
H16A H 0.1638 0.1503 0.3361 0.051 Uiso 1 1 calc R . .
H16B H 0.1315 0.2091 0.2505 0.051 Uiso 1 1 calc R . .
H16C H 0.1690 0.2759 0.3297 0.051 Uiso 1 1 calc R . .
C17 C 0.23485(12) 0.19798(19) 0.26999(15) 0.0248(5) Uani 1 1 d . . .
C18 C 0.24712(12) 0.26226(18) 0.20236(15) 0.0256(6) Uani 1 1 d . . .
H18 H 0.2121 0.3057 0.1725 0.031 Uiso 1 1 calc R . .
C19 C 0.31037(12) 0.26140(18) 0.18007(15) 0.0244(5) Uani 1 1 d . . .
H19 H 0.3173 0.3038 0.1345 0.029 Uiso 1 1 calc R . .
C20 C 0.36467(12) 0.19863(18) 0.22386(14) 0.0230(5) Uani 1 1 d . . .
C21 C 0.35168(12) 0.13398(18) 0.28828(14) 0.0228(5) Uani 1 1 d . . .
H21 H 0.3866 0.0900 0.3179 0.027 Uiso 1 1 calc R . .
C22 C 0.28688(12) 0.13295(18) 0.31032(14) 0.0238(5) Uani 1 1 d . . .
H22 H 0.2791 0.0870 0.3534 0.029 Uiso 1 1 calc R . .
C23 C 0.43238(12) 0.2050(2) 0.19806(15) 0.0291(6) Uani 1 1 d . . .
H23 H 0.4234 0.2109 0.1356 0.035 Uiso 1 1 calc R . .
C24 C 0.46713(13) 0.3071(2) 0.23395(17) 0.0404(7) Uani 1 1 d . . .
H24A H 0.4377 0.3673 0.2145 0.061 Uiso 1 1 calc R . .
H24B H 0.5099 0.3151 0.2150 0.061 Uiso 1 1 calc R . .
H24C H 0.4761 0.3042 0.2953 0.061 Uiso 1 1 calc R . .
C25 C 0.47794(13) 0.1090(2) 0.22243(18) 0.0402(7) Uani 1 1 d . . .
H25A H 0.4925 0.1062 0.2835 0.060 Uiso 1 1 calc R . .
H25B H 0.5176 0.1146 0.1967 0.060 Uiso 1 1 calc R . .
H25C H 0.4529 0.0446 0.2027 0.060 Uiso 1 1 calc R . .
C26 C 0.12528(12) -0.06071(19) 0.15019(14) 0.0242(5) Uani 1 1 d . . .
C27 C 0.12910(12) -0.0581(2) 0.23607(15) 0.0278(6) Uani 1 1 d . . .
H27 H 0.1577 -0.0081 0.2693 0.033 Uiso 1 1 calc R . .
C28 C 0.09160(14) -0.1279(2) 0.27398(16) 0.0378(7) Uani 1 1 d . . .
H28 H 0.0941 -0.1251 0.3328 0.045 Uiso 1 1 calc R . .
C29 C 0.05090(15) -0.2011(2) 0.22599(17) 0.0445(8) Uani 1 1 d . . .
H29 H 0.0249 -0.2484 0.2517 0.053 Uiso 1 1 calc R . .
C30 C 0.04755(15) -0.2062(2) 0.14115(17) 0.0467(8) Uani 1 1 d . . .
H30 H 0.0201 -0.2580 0.1084 0.056 Uiso 1 1 calc R . .
C31 C 0.08445(14) -0.1353(2) 0.10340(16) 0.0375(7) Uani 1 1 d . . .
H31 H 0.0815 -0.1382 0.0445 0.045 Uiso 1 1 calc R . .
C32 C 0.10109(11) 0.14611(19) 0.08348(14) 0.0225(5) Uani 1 1 d . . .
C33 C 0.03795(11) 0.1318(2) 0.10438(14) 0.0257(6) Uani 1 1 d . . .
H33 H 0.0272 0.0663 0.1268 0.031 Uiso 1 1 calc R . .
C34 C -0.00895(12) 0.2128(2) 0.09251(15) 0.0296(6) Uani 1 1 d . . .
H34 H -0.0519 0.2022 0.1063 0.036 Uiso 1 1 calc R . .
C35 C 0.00596(13) 0.3085(2) 0.06092(15) 0.0328(6) Uani 1 1 d . . .
H35 H -0.0262 0.3641 0.0540 0.039 Uiso 1 1 calc R . .
C36 C 0.06845(12) 0.3236(2) 0.03919(15) 0.0288(6) Uani 1 1 d . . .
H36 H 0.0789 0.3893 0.0169 0.035 Uiso 1 1 calc R . .
C37 C 0.11522(12) 0.24251(19) 0.05020(14) 0.0254(5) Uani 1 1 d . . .
H37 H 0.1576 0.2529 0.0348 0.031 Uiso 1 1 calc R . .
C38 C 0.16299(11) -0.01039(19) -0.00492(15) 0.0230(5) Uani 1 1 d . . .
C39 C 0.12939(13) 0.0390(2) -0.07749(15) 0.0307(6) Uani 1 1 d . . .
H39 H 0.1058 0.1030 -0.0738 0.037 Uiso 1 1 calc R . .
C40 C 0.13007(15) -0.0049(2) -0.15601(16) 0.0406(7) Uani 1 1 d . . .
H40 H 0.1074 0.0299 -0.2054 0.049 Uiso 1 1 calc R . .
C41 C 0.16351(14) -0.0983(2) -0.16189(17) 0.0400(7) Uani 1 1 d . . .
H41 H 0.1643 -0.1276 -0.2153 0.048 Uiso 1 1 calc R . .
C42 C 0.19586(13) -0.1494(2) -0.09018(17) 0.0364(7) Uani 1 1 d . . .
H42 H 0.2180 -0.2147 -0.0943 0.044 Uiso 1 1 calc R . .
C43 C 0.19620(12) -0.1058(2) -0.01227(15) 0.0291(6) Uani 1 1 d . . .
H43 H 0.2192 -0.1410 0.0367 0.035 Uiso 1 1 calc R . .
C44 C 0.22683(17) 0.5601(2) 1.09570(18) 0.0431(7) Uani 1 1 d . . .

loop_
_atom_site_aniso_label
_atom_site_aniso_U_11
_atom_site_aniso_U_22
_atom_site_aniso_U_33
_atom_site_aniso_U_23
_atom_site_aniso_U_13
_atom_site_aniso_U_12
Ru1 0.01912(10) 0.01716(10) 0.01881(10) 0.00014(9) 0.00370(7) -0.00089(9)
S1 0.0312(4) 0.0263(4) 0.0258(3) 0.0010(3) 0.0079(3) -0.0019(3)
P1 0.0201(3) 0.0224(3) 0.0189(3) 0.0008(3) 0.0044(2) -0.0026(3)
F1 0.0904(16) 0.0631(13) 0.0512(11) -0.0051(10) -0.0219(11) -0.0150(12)
F2 0.1159(17) 0.0290(10) 0.0682(13) -0.0107(10) 0.0358(12) 0.0007(10)
F3 0.1239(18) 0.0553(12) 0.0431(10) -0.0046(9) 0.0473(12) -0.0153(12)
O1 0.0564(12) 0.0241(10) 0.0345(10) -0.0039(9) 0.0187(9) 0.0026(9)
O2 0.0343(11) 0.0397(12) 0.0571(12) 0.0045(10) 0.0208(10) 0.0106(9)
O3 0.0305(11) 0.0618(14) 0.0535(13) 0.0210(11) 0.0020(9) 0.0008(10)
O4 0.0424(11) 0.0237(10) 0.0460(11) -0.0018(9) 0.0140(9) -0.0008(9)
O5 0.0437(11) 0.0373(11) 0.0378(11) 0.0013(9) 0.0186(9) -0.0093(9)
N1 0.0186(10) 0.0179(11) 0.0218(10) -0.0004(9) 0.0047(8) -0.0025(8)
N2 0.0219(10) 0.0208(10) 0.0178(10) 0.0017(9) 0.0051(8) -0.0018(8)
N3 0.0407(14) 0.0263(12) 0.0286(11) 0.0071(11) 0.0171(10) 0.0077(11)
C1 0.0215(13) 0.0206(13) 0.0260(13) 0.0048(11) 0.0025(10) -0.0005(10)
C2 0.0279(13) 0.0265(15) 0.0238(12) 0.0060(11) 0.0061(10) -0.0018(11)
C3 0.0251(13) 0.0246(13) 0.0242(13) 0.0004(11) 0.0080(10) -0.0006(11)
C4 0.0172(12) 0.0205(13) 0.0206(12) -0.0022(11) 0.0045(10) -0.0039(10)
C5 0.0160(11) 0.0206(12) 0.0219(11) -0.0019(11) 0.0024(9) -0.0021(10)
C6 0.0196(12) 0.0189(13) 0.0200(12) -0.0019(10) 0.0019(10) -0.0007(10)
C7 0.0255(13) 0.0201(13) 0.0279(13) 0.0008(11) 0.0044(11) 0.0010(11)
C8 0.0358(15) 0.0234(14) 0.0237(13) 0.0074(12) 0.0055(11) 0.0013(11)
C9 0.0311(14) 0.0251(14) 0.0217(12) 0.0020(11) 0.0069(11) -0.0012(11)
C10 0.0238(13) 0.0204(13) 0.0183(12) 0.0024(10) 0.0054(10) 0.0015(10)
C11 0.0255(13) 0.0244(13) 0.0256(13) 0.0002(12) 0.0071(11) -0.0021(11)
C12 0.0229(13) 0.0289(14) 0.0255(13) 0.0032(12) 0.0092(11) 0.0009(11)
C13 0.0298(14) 0.0225(13) 0.0237(13) 0.0028(11) 0.0100(11) 0.0053(11)
C14 0.0326(14) 0.0195(13) 0.0266(13) -0.0012(11) 0.0046(11) -0.0008(11)
C15 0.0232(13) 0.0227(14) 0.0282(13) 0.0012(11) 0.0073(11) -0.0021(11)
C16 0.0319(15) 0.0342(15) 0.0366(15) -0.0121(13) 0.0105(12) 0.0017(12)
C17 0.0274(13) 0.0216(13) 0.0250(13) -0.0097(11) 0.0041(11) -0.0036(11)
C18 0.0278(14) 0.0172(13) 0.0290(13) -0.0059(11) -0.0009(11) 0.0036(11)
C19 0.0316(14) 0.0164(13) 0.0239(13) -0.0010(11) 0.0028(11) -0.0049(11)
C20 0.0265(13) 0.0209(13) 0.0199(12) -0.0037(11) 0.0012(10) -0.0063(11)
C21 0.0228(12) 0.0246(13) 0.0190(12) -0.0024(11) -0.0002(10) -0.0029(10)
C22 0.0301(14) 0.0211(13) 0.0207(12) -0.0029(11) 0.0061(10) -0.0045(11)
C23 0.0238(13) 0.0393(16) 0.0231(13) 0.0035(12) 0.0025(11) -0.0067(12)
C24 0.0347(16) 0.0473(18) 0.0367(16) 0.0042(14) 0.0015(12) -0.0173(14)
C25 0.0259(14) 0.0503(18) 0.0459(16) 0.0048(15) 0.0108(12) -0.0029(14)
C26 0.0228(13) 0.0274(14) 0.0225(12) 0.0016(11) 0.0054(10) -0.0043(11)
C27 0.0304(14) 0.0290(14) 0.0239(13) -0.0036(12) 0.0053(11) -0.0087(11)
C28 0.0456(17) 0.0461(18) 0.0226(13) 0.0036(13) 0.0090(12) -0.0130(14)
C29 0.0525(19) 0.0509(19) 0.0299(15) 0.0053(15) 0.0075(14) -0.0284(16)
C30 0.060(2) 0.0511(19) 0.0265(15) -0.0018(14) 0.0023(14) -0.0343(16)
C31 0.0446(17) 0.0454(17) 0.0214(13) -0.0005(13) 0.0043(12) -0.0211(14)
C32 0.0196(12) 0.0284(13) 0.0182(12) -0.0015(11) 0.0007(10) -0.0008(11)
C33 0.0234(13) 0.0331(14) 0.0205(12) -0.0028(11) 0.0044(10) -0.0050(11)
C34 0.0206(13) 0.0437(17) 0.0251(13) -0.0081(13) 0.0056(11) 0.0000(12)
C35 0.0281(14) 0.0390(17) 0.0304(14) -0.0079(13) 0.0038(11) 0.0086(12)
C36 0.0286(14) 0.0269(14) 0.0287(14) 0.0003(12) 0.0005(11) 0.0007(11)
C37 0.0221(13) 0.0287(14) 0.0253(13) -0.0005(12) 0.0045(10) -0.0015(11)
C38 0.0192(12) 0.0272(14) 0.0238(13) -0.0017(11) 0.0070(10) -0.0096(11)
C39 0.0423(16) 0.0256(15) 0.0239(13) 0.0011(12) 0.0060(12) -0.0081(12)
C40 0.061(2) 0.0399(18) 0.0200(13) 0.0006(13) 0.0065(13) -0.0173(15)
C41 0.0453(17) 0.0478(18) 0.0298(15) -0.0128(15) 0.0148(13) -0.0170(15)
C42 0.0261(14) 0.0441(17) 0.0396(16) -0.0163(14) 0.0080(12) -0.0062(13)
C43 0.0207(13) 0.0342(15) 0.0307(13) -0.0051(13) 0.0012(10) -0.0043(12)
C44 0.068(2) 0.0291(16) 0.0340(16) -0.0019(14) 0.0154(16) -0.0035(15)

loop_
_atom_type_symbol
_atom_type_description
_atom_type_scat_dispersion_real
_atom_type_scat_dispersion_imag
_atom_type_scat_source
C C 0.0033 0.0016 'International Tables Vol C Tables 4.2.6.8 and 6.1.1.4'
H H 0.0000 0.0000 'International Tables Vol C Tables 4.2.6.8 and 6.1.1.4'
N N 0.0061 0.0033 'International Tables Vol C Tables 4.2.6.8 and 6.1.1.4'
O O 0.0106 0.0060 'International Tables Vol C Tables 4.2.6.8 and 6.1.1.4'
F F 0.0171 0.0103 'International Tables Vol C Tables 4.2.6.8 and 6.1.1.4'
P P 0.1023 0.0942 'International Tables Vol C Tables 4.2.6.8 and 6.1.1.4'
S S 0.1246 0.1234 'International Tables Vol C Tables 4.2.6.8 and 6.1.1.4'
Ru Ru -1.2594 0.8363 'International Tables Vol C Tables 4.2.6.8 and 6.1.1.4'

loop_
_geom_angle_atom_site_label_1
_geom_angle_atom_site_label_2
_geom_angle_atom_site_label_3
_geom_angle
_geom_angle_site_symmetry_1
_geom_angle_site_symmetry_3
_geom_angle_publ_flag
N1 Ru1 N2 86.85(7) . . ?
N1 Ru1 C19 88.58(8) . . ?
N2 Ru1 C19 146.89(8) . . ?
N1 Ru1 C18 113.99(8) . . ?
N2 Ru1 C18 158.47(8) . . ?
C19 Ru1 C18 36.67(8) . . ?
N1 Ru1 C21 118.42(7) . . ?
N2 Ru1 C21 87.94(8) . . ?
C19 Ru1 C21 65.72(9) . . ?
C18 Ru1 C21 77.58(9) . . ?
N1 Ru1 C22 155.36(8) . . ?
N2 Ru1 C22 93.52(8) . . ?
C19 Ru1 C22 77.71(9) . . ?
C18 Ru1 C22 65.35(9) . . ?
C21 Ru1 C22 37.11(8) . . ?
N1 Ru1 C20 90.46(7) . . ?
N2 Ru1 C20 110.03(8) . . ?
C19 Ru1 C20 37.20(8) . . ?
C18 Ru1 C20 66.53(8) . . ?
C21 Ru1 C20 36.23(8) . . ?
C22 Ru1 C20 66.26(8) . . ?
N1 Ru1 C17 150.81(8) . . ?
N2 Ru1 C17 122.28(8) . . ?
C19 Ru1 C17 66.16(8) . . ?
C18 Ru1 C17 36.84(8) . . ?
C21 Ru1 C17 65.65(8) . . ?
C22 Ru1 C17 35.71(8) . . ?
C20 Ru1 C17 78.30(8) . . ?
N1 Ru1 P1 86.62(5) . . ?
N2 Ru1 P1 88.04(5) . . ?
C19 Ru1 P1 124.41(7) . . ?
C18 Ru1 P1 98.10(6) . . ?
C21 Ru1 P1 154.35(6) . . ?
C22 Ru1 P1 118.02(6) . . ?
C20 Ru1 P1 161.52(6) . . ?
C17 Ru1 P1 95.59(6) . . ?
O4 S1 O3 115.22(12) . . ?
O4 S1 O5 115.08(11) . . ?
O3 S1 O5 114.46(12) . . ?
O4 S1 C44 102.30(12) . . ?
O3 S1 C44 103.60(14) . . ?
O5 S1 C44 103.82(12) . . ?
C26 P1 C38 102.88(11) . . ?
C26 P1 C32 102.07(11) . . ?
C38 P1 C32 103.89(11) . . ?
C26 P1 Ru1 115.80(8) . . ?
C38 P1 Ru1 115.28(7) . . ?
C32 P1 Ru1 115.10(8) . . ?
C1 N1 C4 106.65(18) . . ?
C1 N1 Ru1 125.56(15) . . ?
C4 N1 Ru1 127.75(15) . . ?
C9 N2 C6 105.75(19) . . ?
C9 N2 Ru1 125.17(15) . . ?
C6 N2 Ru1 127.76(14) . . ?
O2 N3 O1 124.0(2) . . ?
O2 N3 C13 117.9(2) . . ?
O1 N3 C13 118.1(2) . . ?
N1 C1 C2 111.1(2) . . ?
N1 C1 H1 124.5 . . ?
C2 C1 H1 124.5 . . ?
C3 C2 C1 106.8(2) . . ?
C3 C2 H2 126.6 . . ?
C1 C2 H2 126.6 . . ?
C2 C3 C4 107.3(2) . . ?
C2 C3 H3 126.3 . . ?
C4 C3 H3 126.3 . . ?
C5 C4 N1 124.71(19) . . ?
C5 C4 C3 126.9(2) . . ?
N1 C4 C3 108.2(2) . . ?
C4 C5 C6 126.5(2) . . ?
C4 C5 C10 116.95(18) . . ?
C6 C5 C10 116.5(2) . . ?
C5 C6 N2 123.8(2) . . ?
C5 C6 C7 127.7(2) . . ?
N2 C6 C7 108.49(18) . . ?
C8 C7 C6 107.2(2) . . ?
C8 C7 H7 126.4 . . ?
C6 C7 H7 126.4 . . ?
C7 C8 C9 106.9(2) . . ?
C7 C8 H8 126.6 . . ?
C9 C8 H8 126.6 . . ?
N2 C9 C8 111.7(2) . . ?
N2 C9 H9 124.2 . . ?
C8 C9 H9 124.2 . . ?
C11 C10 C15 119.4(2) . . ?
C11 C10 C5 120.7(2) . . ?
C15 C10 C5 119.9(2) . . ?
C12 C11 C10 120.5(2) . . ?
C12 C11 H11 119.8 . . ?
C10 C11 H11 119.8 . . ?
C13 C12 C11 118.3(2) . . ?
C13 C12 H12 120.8 . . ?
C11 C12 H12 120.8 . . ?
C14 C13 C12 122.7(2) . . ?
C14 C13 N3 118.6(2) . . ?
C12 C13 N3 118.6(2) . . ?
C13 C14 C15 118.4(2) . . ?
C13 C14 H14 120.8 . . ?
C15 C14 H14 120.8 . . ?
C14 C15 C10 120.6(2) . . ?
C14 C15 H15 119.7 . . ?
C10 C15 H15 119.7 . . ?
C17 C16 H16A 109.5 . . ?
C17 C16 H16B 109.5 . . ?
H16A C16 H16B 109.5 . . ?
C17 C16 H16C 109.5 . . ?
H16A C16 H16C 109.5 . . ?
H16B C16 H16C 109.5 . . ?
C22 C17 C18 117.9(2) . . ?
C22 C17 C16 122.6(2) . . ?
C18 C17 C16 119.3(2) . . ?
C22 C17 Ru1 70.25(13) . . ?
C18 C17 Ru1 69.53(12) . . ?
C16 C17 Ru1 135.96(17) . . ?
C19 C18 C17 120.4(2) . . ?
C19 C18 Ru1 70.41(13) . . ?
C17 C18 Ru1 73.64(13) . . ?
C19 C18 H18 119.8 . . ?
C17 C18 H18 119.8 . . ?
Ru1 C18 H18 128.4 . . ?
C18 C19 C20 121.7(2) . . ?
C18 C19 Ru1 72.92(13) . . ?
C20 C19 Ru1 73.36(13) . . ?
C18 C19 H19 119.1 . . ?
C20 C19 H19 119.1 . . ?
Ru1 C19 H19 126.6 . . ?
C21 C20 C19 117.4(2) . . ?
C21 C20 C23 123.9(2) . . ?
C19 C20 C23 118.6(2) . . ?
C21 C20 Ru1 71.19(13) . . ?
C19 C20 Ru1 69.44(13) . . ?
C23 C20 Ru1 130.00(16) . . ?
C20 C21 C22 121.1(2) . . ?
C20 C21 Ru1 72.58(13) . . ?
C22 C21 Ru1 71.61(13) . . ?
C20 C21 H21 119.5 . . ?
C22 C21 H21 119.5 . . ?
Ru1 C21 H21 128.7 . . ?
C17 C22 C21 121.3(2) . . ?
C17 C22 Ru1 74.04(13) . . ?
C21 C22 Ru1 71.28(12) . . ?
C17 C22 H22 119.3 . . ?
C21 C22 H22 119.3 . . ?
Ru1 C22 H22 127.4 . . ?
C20 C23 C25 114.62(19) . . ?
C20 C23 C24 108.0(2) . . ?
C25 C23 C24 111.6(2) . . ?
C20 C23 H23 107.4 . . ?
C25 C23 H23 107.4 . . ?
C24 C23 H23 107.4 . . ?
C23 C24 H24A 109.5 . . ?
C23 C24 H24B 109.5 . . ?
H24A C24 H24B 109.5 . . ?
C23 C24 H24C 109.5 . . ?
H24A C24 H24C 109.5 . . ?
H24B C24 H24C 109.5 . . ?
C23 C25 H25A 109.5 . . ?
C23 C25 H25B 109.5 . . ?
H25A C25 H25B 109.5 . . ?
C23 C25 H25C 109.5 . . ?
H25A C25 H25C 109.5 . . ?
H25B C25 H25C 109.5 . . ?
C31 C26 C27 118.6(2) . . ?
C31 C26 P1 121.18(18) . . ?
C27 C26 P1 119.81(19) . . ?
C26 C27 C28 120.7(2) . . ?
C26 C27 H27 119.6 . . ?
C28 C27 H27 119.6 . . ?
C29 C28 C27 119.6(2) . . ?
C29 C28 H28 120.2 . . ?
C27 C28 H28 120.2 . . ?
C30 C29 C28 120.5(2) . . ?
C30 C29 H29 119.8 . . ?
C28 C29 H29 119.8 . . ?
C29 C30 C31 119.6(3) . . ?
C29 C30 H30 120.2 . . ?
C31 C30 H30 120.2 . . ?
C26 C31 C30 120.9(2) . . ?
C26 C31 H31 119.5 . . ?
C30 C31 H31 119.5 . . ?
C37 C32 C33 118.6(2) . . ?
C37 C32 P1 119.32(17) . . ?
C33 C32 P1 122.04(18) . . ?
C34 C33 C32 120.2(2) . . ?
C34 C33 H33 119.9 . . ?
C32 C33 H33 119.9 . . ?
C35 C34 C33 120.7(2) . . ?
C35 C34 H34 119.6 . . ?
C33 C34 H34 119.6 . . ?
C34 C35 C36 119.7(2) . . ?
C34 C35 H35 120.1 . . ?
C36 C35 H35 120.1 . . ?
C37 C36 C35 119.7(2) . . ?
C37 C36 H36 120.1 . . ?
C35 C36 H36 120.1 . . ?
C36 C37 C32 121.0(2) . . ?
C36 C37 H37 119.5 . . ?
C32 C37 H37 119.5 . . ?
C39 C38 C43 118.5(2) . . ?
C39 C38 P1 123.23(19) . . ?
C43 C38 P1 118.31(19) . . ?
C38 C39 C40 120.5(2) . . ?
C38 C39 H39 119.8 . . ?
C40 C39 H39 119.8 . . ?
C41 C40 C39 120.1(3) . . ?
C41 C40 H40 119.9 . . ?
C39 C40 H40 119.9 . . ?
C40 C41 C42 120.0(2) . . ?
C40 C41 H41 120.0 . . ?
C42 C41 H41 120.0 . . ?
C41 C42 C43 120.2(3) . . ?
C41 C42 H42 119.9 . . ?
C43 C42 H42 119.9 . . ?
C42 C43 C38 120.7(2) . . ?
C42 C43 H43 119.7 . . ?
C38 C43 H43 119.7 . . ?
F2 C44 F1 107.3(3) . . ?
F2 C44 F3 107.6(2) . . ?
F1 C44 F3 107.9(3) . . ?
F2 C44 S1 111.7(2) . . ?
F1 C44 S1 111.5(2) . . ?
F3 C44 S1 110.6(2) . . ?

loop_
_geom_bond_atom_site_label_1
_geom_bond_atom_site_label_2
_geom_bond_distance
_geom_bond_site_symmetry_2
_geom_bond_publ_flag
Ru1 N1 2.0783(17) . ?
Ru1 N2 2.0797(19) . ?
Ru1 C19 2.206(2) . ?
Ru1 C18 2.238(2) . ?
Ru1 C21 2.240(2) . ?
Ru1 C22 2.244(2) . ?
Ru1 C20 2.258(2) . ?
Ru1 C17 2.292(2) . ?
Ru1 P1 2.3687(6) . ?
S1 O4 1.4353(17) . ?
S1 O3 1.4330(19) . ?
S1 O5 1.4406(17) . ?
S1 C44 1.815(3) . ?
P1 C26 1.824(2) . ?
P1 C38 1.830(2) . ?
P1 C32 1.831(2) . ?
F1 C44 1.330(4) . ?
F2 C44 1.324(3) . ?
F3 C44 1.338(3) . ?
O1 N3 1.227(3) . ?
O2 N3 1.226(3) . ?
N1 C1 1.338(3) . ?
N1 C4 1.399(3) . ?
N2 C9 1.342(3) . ?
N2 C6 1.405(3) . ?
N3 C13 1.476(3) . ?
C1 C2 1.406(3) . ?
C1 H1 0.9500 . ?
C2 C3 1.367(3) . ?
C2 H2 0.9500 . ?
C3 C4 1.419(3) . ?
C3 H3 0.9500 . ?
C4 C5 1.391(3) . ?
C5 C6 1.395(3) . ?
C5 C10 1.501(3) . ?
C6 C7 1.421(3) . ?
C7 C8 1.363(3) . ?
C7 H7 0.9500 . ?
C8 C9 1.402(3) . ?
C8 H8 0.9500 . ?
C9 H9 0.9500 . ?
C10 C11 1.390(3) . ?
C10 C15 1.391(3) . ?
C11 C12 1.387(3) . ?
C11 H11 0.9500 . ?
C12 C13 1.375(3) . ?
C12 H12 0.9500 . ?
C13 C14 1.376(3) . ?
C14 C15 1.383(3) . ?
C14 H14 0.9500 . ?
C15 H15 0.9500 . ?
C16 C17 1.508(3) . ?
C16 H16A 0.9800 . ?
C16 H16B 0.9800 . ?
C16 H16C 0.9800 . ?
C17 C22 1.392(3) . ?
C17 C18 1.432(3) . ?
C18 C19 1.398(3) . ?
C18 H18 0.9500 . ?
C19 C20 1.425(3) . ?
C19 H19 0.9500 . ?
C20 C21 1.398(3) . ?
C20 C23 1.514(3) . ?
C21 C22 1.427(3) . ?
C21 H21 0.9500 . ?
C22 H22 0.9500 . ?
C23 C25 1.529(3) . ?
C23 C24 1.531(3) . ?
C23 H23 1.0000 . ?
C24 H24A 0.9800 . ?
C24 H24B 0.9800 . ?
C24 H24C 0.9800 . ?
C25 H25A 0.9800 . ?
C25 H25B 0.9800 . ?
C25 H25C 0.9800 . ?
C26 C31 1.379(3) . ?
C26 C27 1.387(3) . ?
C27 C28 1.389(3) . ?
C27 H27 0.9500 . ?
C28 C29 1.374(4) . ?
C28 H28 0.9500 . ?
C29 C30 1.372(4) . ?
C29 H29 0.9500 . ?
C30 C31 1.389(3) . ?
C30 H30 0.9500 . ?
C31 H31 0.9500 . ?
C32 C37 1.390(3) . ?
C32 C33 1.398(3) . ?
C33 C34 1.385(3) . ?
C33 H33 0.9500 . ?
C34 C35 1.375(3) . ?
C34 H34 0.9500 . ?
C35 C36 1.393(3) . ?
C35 H35 0.9500 . ?
C36 C37 1.384(3) . ?
C36 H36 0.9500 . ?
C37 H37 0.9500 . ?
C38 C39 1.388(3) . ?
C38 C43 1.401(3) . ?
C39 C40 1.398(3) . ?
C39 H39 0.9500 . ?
C40 C41 1.377(4) . ?
C40 H40 0.9500 . ?
C41 C42 1.379(4) . ?
C41 H41 0.9500 . ?
C42 C43 1.383(3) . ?
C42 H42 0.9500 . ?
C43 H43 0.9500 . ?

loop_
_geom_torsion_atom_site_label_1
_geom_torsion_atom_site_label_2
_geom_torsion_atom_site_label_3
_geom_torsion_atom_site_label_4
_geom_torsion
_geom_torsion_site_symmetry_1
_geom_torsion_site_symmetry_2
_geom_torsion_site_symmetry_3
_geom_torsion_site_symmetry_4
_geom_torsion_publ_flag
N1 Ru1 P1 C26 131.93(10) . . . . ?
N2 Ru1 P1 C26 44.97(10) . . . . ?
C19 Ru1 P1 C26 -142.11(11) . . . . ?
C18 Ru1 P1 C26 -114.30(10) . . . . ?
C21 Ru1 P1 C26 -36.15(17) . . . . ?
C22 Ru1 P1 C26 -47.97(11) . . . . ?
C20 Ru1 P1 C26 -146.80(19) . . . . ?
C17 Ru1 P1 C26 -77.27(11) . . . . ?
N1 Ru1 P1 C38 11.78(10) . . . . ?
N2 Ru1 P1 C38 -75.18(10) . . . . ?
C19 Ru1 P1 C38 97.74(11) . . . . ?
C18 Ru1 P1 C38 125.55(11) . . . . ?
C21 Ru1 P1 C38 -156.30(17) . . . . ?
C22 Ru1 P1 C38 -168.12(11) . . . . ?
C20 Ru1 P1 C38 93.1(2) . . . . ?
C17 Ru1 P1 C38 162.58(11) . . . . ?
N1 Ru1 P1 C32 -109.18(9) . . . . ?
N2 Ru1 P1 C32 163.86(9) . . . . ?
C19 Ru1 P1 C32 -23.23(11) . . . . ?
C18 Ru1 P1 C32 4.59(10) . . . . ?
C21 Ru1 P1 C32 82.74(17) . . . . ?
C22 Ru1 P1 C32 70.91(11) . . . . ?
C20 Ru1 P1 C32 -27.9(2) . . . . ?
C17 Ru1 P1 C32 41.61(10) . . . . ?
N2 Ru1 N1 C1 168.40(18) . . . . ?
C19 Ru1 N1 C1 -44.41(18) . . . . ?
C18 Ru1 N1 C1 -17.2(2) . . . . ?
C21 Ru1 N1 C1 -105.65(18) . . . . ?
C22 Ru1 N1 C1 -100.0(2) . . . . ?
C20 Ru1 N1 C1 -81.56(18) . . . . ?
C17 Ru1 N1 C1 -15.2(3) . . . . ?
P1 Ru1 N1 C1 80.18(17) . . . . ?
N2 Ru1 N1 C4 -14.11(18) . . . . ?
C19 Ru1 N1 C4 133.09(18) . . . . ?
C18 Ru1 N1 C4 160.31(17) . . . . ?
C21 Ru1 N1 C4 71.84(19) . . . . ?
C22 Ru1 N1 C4 77.5(3) . . . . ?
C20 Ru1 N1 C4 95.93(18) . . . . ?
C17 Ru1 N1 C4 162.27(17) . . . . ?
P1 Ru1 N1 C4 -102.32(17) . . . . ?
N1 Ru1 N2 C9 -178.11(19) . . . . ?
C19 Ru1 N2 C9 99.4(2) . . . . ?
C18 Ru1 N2 C9 15.9(3) . . . . ?
C21 Ru1 N2 C9 63.28(19) . . . . ?
C22 Ru1 N2 C9 26.6(2) . . . . ?
C20 Ru1 N2 C9 92.56(19) . . . . ?
C17 Ru1 N2 C9 4.0(2) . . . . ?
P1 Ru1 N2 C9 -91.39(18) . . . . ?
N1 Ru1 N2 C6 16.93(19) . . . . ?
C19 Ru1 N2 C6 -65.6(2) . . . . ?
C18 Ru1 N2 C6 -149.1(2) . . . . ?
C21 Ru1 N2 C6 -101.69(19) . . . . ?
C22 Ru1 N2 C6 -138.40(19) . . . . ?
C20 Ru1 N2 C6 -72.41(19) . . . . ?
C17 Ru1 N2 C6 -160.98(17) . . . . ?
P1 Ru1 N2 C6 103.64(18) . . . . ?
C4 N1 C1 C2 0.5(3) . . . . ?
Ru1 N1 C1 C2 178.44(15) . . . . ?
N1 C1 C2 C3 -0.4(3) . . . . ?
C1 C2 C3 C4 0.1(3) . . . . ?
C1 N1 C4 C5 -174.9(2) . . . . ?
Ru1 N1 C4 C5 7.3(3) . . . . ?
C1 N1 C4 C3 -0.4(2) . . . . ?
Ru1 N1 C4 C3 -178.30(14) . . . . ?
C2 C3 C4 C5 174.5(2) . . . . ?
C2 C3 C4 N1 0.2(3) . . . . ?
N1 C4 C5 C6 3.9(4) . . . . ?
C3 C4 C5 C6 -169.5(2) . . . . ?
N1 C4 C5 C10 -178.8(2) . . . . ?
C3 C4 C5 C10 7.8(3) . . . . ?
C4 C5 C6 N2 -0.8(4) . . . . ?
C10 C5 C6 N2 -178.2(2) . . . . ?
C4 C5 C6 C7 178.1(2) . . . . ?
C10 C5 C6 C7 0.8(3) . . . . ?
C9 N2 C6 C5 179.6(2) . . . . ?
Ru1 N2 C6 C5 -13.2(3) . . . . ?
C9 N2 C6 C7 0.4(2) . . . . ?
Ru1 N2 C6 C7 167.70(15) . . . . ?
C5 C6 C7 C8 -179.2(2) . . . . ?
N2 C6 C7 C8 -0.2(3) . . . . ?
C6 C7 C8 C9 -0.2(3) . . . . ?
C6 N2 C9 C8 -0.6(3) . . . . ?
Ru1 N2 C9 C8 -168.25(16) . . . . ?
C7 C8 C9 N2 0.5(3) . . . . ?
C4 C5 C10 C11 67.6(3) . . . . ?
C6 C5 C10 C11 -114.9(2) . . . . ?
C4 C5 C10 C15 -112.9(2) . . . . ?
C6 C5 C10 C15 64.7(3) . . . . ?
C15 C10 C11 C12 -2.4(3) . . . . ?
C5 C10 C11 C12 177.1(2) . . . . ?
C10 C11 C12 C13 2.0(4) . . . . ?
C11 C12 C13 C14 0.2(4) . . . . ?
C11 C12 C13 N3 -179.3(2) . . . . ?
O2 N3 C13 C14 -165.8(2) . . . . ?
O1 N3 C13 C14 14.7(3) . . . . ?
O2 N3 C13 C12 13.7(3) . . . . ?
O1 N3 C13 C12 -165.8(2) . . . . ?
C12 C13 C14 C15 -1.8(4) . . . . ?
N3 C13 C14 C15 177.7(2) . . . . ?
C13 C14 C15 C10 1.3(4) . . . . ?
C11 C10 C15 C14 0.8(3) . . . . ?
C5 C10 C15 C14 -178.8(2) . . . . ?
N1 Ru1 C17 C22 -134.67(16) . . . . ?
N2 Ru1 C17 C22 41.05(16) . . . . ?
C19 Ru1 C17 C22 -102.47(15) . . . . ?
C18 Ru1 C17 C22 -131.7(2) . . . . ?
C21 Ru1 C17 C22 -29.54(13) . . . . ?
C20 Ru1 C17 C22 -65.39(14) . . . . ?
P1 Ru1 C17 C22 132.26(13) . . . . ?
N1 Ru1 C17 C18 -3.0(2) . . . . ?
N2 Ru1 C17 C18 172.73(13) . . . . ?
C19 Ru1 C17 C18 29.21(14) . . . . ?
C21 Ru1 C17 C18 102.14(15) . . . . ?
C22 Ru1 C17 C18 131.7(2) . . . . ?
C20 Ru1 C17 C18 66.29(14) . . . . ?
P1 Ru1 C17 C18 -96.06(13) . . . . ?
N1 Ru1 C17 C16 108.5(3) . . . . ?
N2 Ru1 C17 C16 -75.8(3) . . . . ?
C19 Ru1 C17 C16 140.7(3) . . . . ?
C18 Ru1 C17 C16 111.5(3) . . . . ?
C21 Ru1 C17 C16 -146.4(3) . . . . ?
C22 Ru1 C17 C16 -116.8(3) . . . . ?
C20 Ru1 C17 C16 177.8(3) . . . . ?
P1 Ru1 C17 C16 15.4(3) . . . . ?
C22 C17 C18 C19 -2.0(3) . . . . ?
C16 C17 C18 C19 173.2(2) . . . . ?
Ru1 C17 C18 C19 -54.73(19) . . . . ?
C22 C17 C18 Ru1 52.70(19) . . . . ?
C16 C17 C18 Ru1 -132.1(2) . . . . ?
N1 Ru1 C18 C19 -49.97(17) . . . . ?
N2 Ru1 C18 C19 114.7(2) . . . . ?
C21 Ru1 C18 C19 65.84(15) . . . . ?
C22 Ru1 C18 C19 102.96(16) . . . . ?
C20 Ru1 C18 C19 29.44(14) . . . . ?
C17 Ru1 C18 C19 131.6(2) . . . . ?
P1 Ru1 C18 C19 -139.86(14) . . . . ?
N1 Ru1 C18 C17 178.41(12) . . . . ?
N2 Ru1 C18 C17 -16.9(3) . . . . ?
C19 Ru1 C18 C17 -131.6(2) . . . . ?
C21 Ru1 C18 C17 -65.78(14) . . . . ?
C22 Ru1 C18 C17 -28.66(13) . . . . ?
C20 Ru1 C18 C17 -102.19(15) . . . . ?
P1 Ru1 C18 C17 88.51(13) . . . . ?
C17 C18 C19 C20 -0.9(3) . . . . ?
Ru1 C18 C19 C20 -57.2(2) . . . . ?
C17 C18 C19 Ru1 56.3(2) . . . . ?
N1 Ru1 C19 C18 135.60(15) . . . . ?
N2 Ru1 C19 C18 -142.37(15) . . . . ?
C21 Ru1 C19 C18 -102.17(16) . . . . ?
C22 Ru1 C19 C18 -65.02(15) . . . . ?
C20 Ru1 C19 C18 -131.8(2) . . . . ?
C17 Ru1 C19 C18 -29.34(14) . . . . ?
P1 Ru1 C19 C18 50.67(16) . . . . ?
N1 Ru1 C19 C20 -92.62(13) . . . . ?
N2 Ru1 C19 C20 -10.6(2) . . . . ?
C18 Ru1 C19 C20 131.8(2) . . . . ?
C21 Ru1 C19 C20 29.61(12) . . . . ?
C22 Ru1 C19 C20 66.76(13) . . . . ?
C17 Ru1 C19 C20 102.44(14) . . . . ?
P1 Ru1 C19 C20 -177.55(10) . . . . ?
C18 C19 C20 C21 2.6(3) . . . . ?
Ru1 C19 C20 C21 -54.37(18) . . . . ?
C18 C19 C20 C23 -177.8(2) . . . . ?
Ru1 C19 C20 C23 125.3(2) . . . . ?
C18 C19 C20 Ru1 57.0(2) . . . . ?
N1 Ru1 C20 C21 -142.60(14) . . . . ?
N2 Ru1 C20 C21 -55.79(14) . . . . ?
C19 Ru1 C20 C21 130.35(19) . . . . ?
C18 Ru1 C20 C21 101.30(15) . . . . ?
C22 Ru1 C20 C21 29.11(13) . . . . ?
C17 Ru1 C20 C21 64.54(14) . . . . ?
P1 Ru1 C20 C21 136.74(16) . . . . ?
N1 Ru1 C20 C19 87.05(13) . . . . ?
N2 Ru1 C20 C19 173.87(12) . . . . ?
C18 Ru1 C20 C19 -29.05(13) . . . . ?
C21 Ru1 C20 C19 -130.35(19) . . . . ?
C22 Ru1 C20 C19 -101.24(14) . . . . ?
C17 Ru1 C20 C19 -65.80(13) . . . . ?
P1 Ru1 C20 C19 6.4(3) . . . . ?
N1 Ru1 C20 C23 -23.7(2) . . . . ?
N2 Ru1 C20 C23 63.2(2) . . . . ?
C19 Ru1 C20 C23 -110.7(3) . . . . ?
C18 Ru1 C20 C23 -139.8(2) . . . . ?
C21 Ru1 C20 C23 118.9(3) . . . . ?
C22 Ru1 C20 C23 148.1(2) . . . . ?
C17 Ru1 C20 C23 -176.5(2) . . . . ?
P1 Ru1 C20 C23 -104.3(2) . . . . ?
C19 C20 C21 C22 -1.4(3) . . . . ?
C23 C20 C21 C22 179.0(2) . . . . ?
Ru1 C20 C21 C22 -54.87(19) . . . . ?
C19 C20 C21 Ru1 53.50(18) . . . . ?
C23 C20 C21 Ru1 -126.1(2) . . . . ?
N1 Ru1 C21 C20 43.68(16) . . . . ?
N2 Ru1 C21 C20 128.98(14) . . . . ?
C19 Ru1 C21 C20 -30.36(13) . . . . ?
C18 Ru1 C21 C20 -67.07(14) . . . . ?
C22 Ru1 C21 C20 -132.4(2) . . . . ?
C17 Ru1 C21 C20 -103.96(15) . . . . ?
P1 Ru1 C21 C20 -149.89(13) . . . . ?
N1 Ru1 C21 C22 176.11(12) . . . . ?
N2 Ru1 C21 C22 -98.59(13) . . . . ?
C19 Ru1 C21 C22 102.07(15) . . . . ?
C18 Ru1 C21 C22 65.36(14) . . . . ?
C20 Ru1 C21 C22 132.4(2) . . . . ?
C17 Ru1 C21 C22 28.48(13) . . . . ?
P1 Ru1 C21 C22 -17.4(2) . . . . ?
C18 C17 C22 C21 3.3(3) . . . . ?
C16 C17 C22 C21 -171.8(2) . . . . ?
Ru1 C17 C22 C21 55.61(19) . . . . ?
C18 C17 C22 Ru1 -52.35(19) . . . . ?
C16 C17 C22 Ru1 132.6(2) . . . . ?
C20 C21 C22 C17 -1.6(3) . . . . ?
Ru1 C21 C22 C17 -56.9(2) . . . . ?
C20 C21 C22 Ru1 55.32(19) . . . . ?
N1 Ru1 C22 C17 123.68(19) . . . . ?
N2 Ru1 C22 C17 -146.20(14) . . . . ?
C19 Ru1 C22 C17 66.07(14) . . . . ?
C18 Ru1 C22 C17 29.52(13) . . . . ?
C21 Ru1 C22 C17 131.9(2) . . . . ?
C20 Ru1 C22 C17 103.44(15) . . . . ?
P1 Ru1 C22 C17 -56.55(15) . . . . ?
N1 Ru1 C22 C21 -8.2(3) . . . . ?
N2 Ru1 C22 C21 81.90(13) . . . . ?
C19 Ru1 C22 C21 -65.83(14) . . . . ?
C18 Ru1 C22 C21 -102.38(15) . . . . ?
C20 Ru1 C22 C21 -28.46(13) . . . . ?
C17 Ru1 C22 C21 -131.9(2) . . . . ?
P1 Ru1 C22 C21 171.55(11) . . . . ?
C21 C20 C23 C25 22.1(3) . . . . ?
C19 C20 C23 C25 -157.5(2) . . . . ?
Ru1 C20 C23 C25 -71.2(3) . . . . ?
C21 C20 C23 C24 -103.0(3) . . . . ?
C19 C20 C23 C24 77.4(3) . . . . ?
Ru1 C20 C23 C24 163.72(18) . . . . ?
C38 P1 C26 C31 -19.4(2) . . . . ?
C32 P1 C26 C31 88.1(2) . . . . ?
Ru1 P1 C26 C31 -146.1(2) . . . . ?
C38 P1 C26 C27 167.9(2) . . . . ?
C32 P1 C26 C27 -84.6(2) . . . . ?
Ru1 P1 C26 C27 41.2(2) . . . . ?
C31 C26 C27 C28 -1.2(4) . . . . ?
P1 C26 C27 C28 171.6(2) . . . . ?
C26 C27 C28 C29 0.8(4) . . . . ?
C27 C28 C29 C30 0.6(5) . . . . ?
C28 C29 C30 C31 -1.5(5) . . . . ?
C27 C26 C31 C30 0.3(4) . . . . ?
P1 C26 C31 C30 -172.4(2) . . . . ?
C29 C30 C31 C26 1.0(5) . . . . ?
C26 P1 C32 C37 176.19(19) . . . . ?
C38 P1 C32 C37 -77.1(2) . . . . ?
Ru1 P1 C32 C37 49.9(2) . . . . ?
C26 P1 C32 C33 -2.9(2) . . . . ?
C38 P1 C32 C33 103.9(2) . . . . ?
Ru1 P1 C32 C33 -129.15(18) . . . . ?
C37 C32 C33 C34 -0.5(3) . . . . ?
P1 C32 C33 C34 178.58(18) . . . . ?
C32 C33 C34 C35 -0.7(4) . . . . ?
C33 C34 C35 C36 1.2(4) . . . . ?
C34 C35 C36 C37 -0.5(4) . . . . ?
C35 C36 C37 C32 -0.6(4) . . . . ?
C33 C32 C37 C36 1.1(4) . . . . ?
P1 C32 C37 C36 -177.98(18) . . . . ?
C26 P1 C38 C39 119.2(2) . . . . ?
C32 P1 C38 C39 13.1(2) . . . . ?
Ru1 P1 C38 C39 -113.83(19) . . . . ?
C26 P1 C38 C43 -60.53(19) . . . . ?
C32 P1 C38 C43 -166.65(17) . . . . ?
Ru1 P1 C38 C43 66.47(18) . . . . ?
C43 C38 C39 C40 -1.3(3) . . . . ?
P1 C38 C39 C40 178.99(19) . . . . ?
C38 C39 C40 C41 0.8(4) . . . . ?
C39 C40 C41 C42 0.6(4) . . . . ?
C40 C41 C42 C43 -1.5(4) . . . . ?
C41 C42 C43 C38 0.9(4) . . . . ?
C39 C38 C43 C42 0.5(3) . . . . ?
P1 C38 C43 C42 -179.83(18) . . . . ?
O4 S1 C44 F2 177.9(2) . . . . ?
O3 S1 C44 F2 -62.0(2) . . . . ?
O5 S1 C44 F2 57.9(2) . . . . ?
O4 S1 C44 F1 57.9(2) . . . . ?
O3 S1 C44 F1 178.0(2) . . . . ?
O5 S1 C44 F1 -62.1(2) . . . . ?
O4 S1 C44 F3 -62.2(2) . . . . ?
O3 S1 C44 F3 57.9(2) . . . . ?
O5 S1 C44 F3 177.7(2) . . . . ?
